data_8102747
loop_
_publ_author_name
'Huan-Huan Chen'
'Jin Yang'

_publ_section_title
;
 Crystal structure of
 aqua[m-11,23-dimethyl-3,7,15,19-tetraazatricyclo-[19.3.1.19,13]tetracosa-1(24),-9(25),10,12,21,23-hexaene-25,26-diol]dicopper(II)
 carbonate --- terephthalic acid --- methanol --- water (1:0.5:1:1),
 [Cu2(C24H34N4O2)(H2O)][CO3] &#x00B7; 0.5C8H6O4 &#x00B7; CH3OH &#x00B7;
 H2O
;
_journal_issue 3
_journal_name_full 'Zeitschrift f\"ur Kristallographie - New Crystal Structures'
_journal_page_first 475
_journal_volume 225
_journal_year 2010
_chemical_formula_moiety 'C25 H38 Cu2 N4 O7, 0.5(C8 H6 O4), C H4 O '
_chemical_formula_sum 'C30 H45 Cu2 N4 O10'
_chemical_formula_weight 748.78
_chemical_melting_point ?
_chemical_name_common
;
[\m -11,23-dimethyl-3,7,15,19-tetraazatricyclo-[19.3.1.19,13]
tetracosa-1(24),-9(25),10,12,21,23-hexaene-25,26-diol] 
dicopper carbonate  terephthalic  methanol 
;
_chemical_name_systematic
;
[\m-11,23-dimethyl-3,7,15,19-tetraazatricyclo-[19.3.1.19,13]
tetracosa-1(24),-9(25),10,12,21,23-hexaene-25,26-diol] 
dicopper carbonate terephthalic methanol
;
_space_group_IT_number 2
_symmetry_cell_setting triclinic
_symmetry_space_group_name_Hall '-P 1'
_symmetry_space_group_name_H-M 'P -1'
_atom_sites_solution_hydrogens geom
_atom_sites_solution_primary direct
_atom_sites_solution_secondary difmap
_audit_creation_method SHELXL-97
_audit_update_record
;
2010-04-27 # Formatted by publCIF
;
_cell_angle_alpha 103.577(5)
_cell_angle_beta 108.341(5)
_cell_angle_gamma 107.646(5)
_cell_formula_units_Z 2
_cell_length_a 11.657(5)
_cell_length_b 12.172(5)
_cell_length_c 13.318(5)
_cell_measurement_reflns_used 7105
_cell_measurement_temperature 293(2)
_cell_measurement_theta_max 28.3
_cell_measurement_theta_min 1.9
_cell_volume 1591.4(11)
_computing_cell_refinement 'SMART (Bruker, 1997)'
_computing_data_collection 'SMART (Bruker, 1997)'
_computing_data_reduction SAINT
_computing_structure_refinement 'SHELXL-97 (Sheldrick, 1997)'
_computing_structure_solution 'SHELXS-97 (Sheldrick, 1997)'
_diffrn_ambient_temperature 293(2)
_diffrn_measured_fraction_theta_full 0.989
_diffrn_measured_fraction_theta_max 0.896
_diffrn_measurement_device_type 'Bruker APEX CCD area-detector'
_diffrn_measurement_method '\w scan'
_diffrn_radiation_monochromator graphite
_diffrn_radiation_source 'fine-focus sealed tube'
_diffrn_radiation_type MoK\a
_diffrn_radiation_wavelength 0.71069
_diffrn_reflns_av_R_equivalents 0.0149
_diffrn_reflns_av_sigmaI/netI 0.0378
_diffrn_reflns_limit_h_max 15
_diffrn_reflns_limit_h_min -13
_diffrn_reflns_limit_k_max 16
_diffrn_reflns_limit_k_min -16
_diffrn_reflns_limit_l_max 17
_diffrn_reflns_limit_l_min -15
_diffrn_reflns_number 9817
_diffrn_reflns_theta_full 25.00
_diffrn_reflns_theta_max 28.31
_diffrn_reflns_theta_min 1.89
_exptl_absorpt_coefficient_mu 1.400
_exptl_absorpt_correction_T_max 0.799
_exptl_absorpt_correction_T_min 0.710
_exptl_absorpt_correction_type empirical
_exptl_absorpt_process_details 'SADABS(Sheldrick, 1996)'
_exptl_crystal_colour green
_exptl_crystal_density_diffrn 1.563
_exptl_crystal_density_method 'not measured'
_exptl_crystal_description block
_exptl_crystal_F_000 782
_exptl_crystal_size_max 0.26
_exptl_crystal_size_mid 0.21
_exptl_crystal_size_min 0.16
_refine_diff_density_max 0.896
_refine_diff_density_min -0.475
_refine_diff_density_rms 0.072
_refine_ls_extinction_method none
_refine_ls_goodness_of_fit_ref 1.081
_refine_ls_hydrogen_treatment mixed
_refine_ls_matrix_type full
_refine_ls_number_parameters 443
_refine_ls_number_reflns 7105
_refine_ls_number_restraints 9
_refine_ls_restrained_S_all 1.083
_refine_ls_R_factor_all 0.0651
_refine_ls_R_factor_gt 0.0461
_refine_ls_shift/su_max 0.003
_refine_ls_shift/su_mean 0.000
_refine_ls_structure_factor_coef Fsqd
_refine_ls_weighting_details 'calc w=1/[\s^2^(Fo^2^)+(0.0603P)^2^+0.8553P] where P=(Fo^2^+2Fc^2^)/3'
_refine_ls_weighting_scheme calc
_refine_ls_wR_factor_gt 0.1192
_refine_ls_wR_factor_ref 0.1297
_reflns_number_gt 5274
_reflns_number_total 7105
_reflns_threshold_expression >2sigma(I)
_cod_data_source_file 1267-3036.cff
_cod_data_source_block mm
_cod_depositor_comments
;
The following automatic conversions were performed:

'_chemical_melting_point' value 'not measured' was changed to '?' -
the value is undefined or not given.

Automatic conversion script
Id: cif_fix_values 1569 2011-02-09 13:29:24Z adriana 
;
_cod_original_sg_symbol_Hall '-P 1  '
_cod_original_sg_symbol_H-M 'P -1  '
_cod_database_code 8102747

loop_
_symmetry_equiv_pos_as_xyz
'x, y, z'
'-x, -y, -z'

loop_
_atom_site_label
_atom_site_type_symbol
_atom_site_fract_x
_atom_site_fract_y
_atom_site_fract_z
_atom_site_U_iso_or_equiv
_atom_site_adp_type
_atom_site_occupancy
_atom_site_symmetry_multiplicity
_atom_site_calc_flag
_atom_site_refinement_flags
_atom_site_disorder_assembly
_atom_site_disorder_group
Cu1 Cu 0.55598(4) 0.25464(4) 0.44164(3) 0.03585(12) Uani 1 1 d . . .
Cu2 Cu 0.72052(4) 0.29199(4) 0.30714(4) 0.03846(13) Uani 1 1 d . . .
C1 C 1.1171(4) 0.1608(5) 0.7377(4) 0.0712(13) Uani 1 1 d . . .
H1A H 1.1096 0.1747 0.8089 0.107 Uiso 1 1 calc R . .
H1B H 1.2006 0.2198 0.7487 0.107 Uiso 1 1 calc R . .
H1C H 1.1118 0.0785 0.7087 0.107 Uiso 1 1 calc R . .
C2 C 1.0049(4) 0.1756(4) 0.6531(4) 0.0487(9) Uani 1 1 d . . .
C3 C 0.9143(3) 0.2080(3) 0.6854(3) 0.0464(8) Uani 1 1 d . . .
H3 H 0.9213 0.2183 0.7588 0.056 Uiso 1 1 calc R . .
C4 C 0.8124(3) 0.2258(3) 0.6107(3) 0.0376(7) Uani 1 1 d . . .
C5 C 0.7994(3) 0.2064(3) 0.4994(3) 0.0335(7) Uani 1 1 d . . .
C6 C 0.8917(3) 0.1749(3) 0.4663(3) 0.0398(7) Uani 1 1 d . . .
C7 C 0.9927(4) 0.1606(3) 0.5443(3) 0.0465(9) Uani 1 1 d . . .
H7 H 1.0539 0.1402 0.5220 0.056 Uiso 1 1 calc R . .
C8 C 0.8833(4) 0.1603(3) 0.3492(3) 0.0475(9) Uani 1 1 d . . .
H8A H 0.8007 0.0920 0.2940 0.057 Uiso 1 1 calc R . .
H8B H 0.9554 0.1407 0.3411 0.057 Uiso 1 1 calc R . .
C9 C 0.9132(4) 0.2718(4) 0.2220(3) 0.0522(9) Uani 1 1 d . . .
H9A H 0.8354 0.2081 0.1568 0.063 Uiso 1 1 calc R . .
H9B H 0.9870 0.2487 0.2271 0.063 Uiso 1 1 calc R . .
C10 C 0.9421(4) 0.3914(4) 0.2033(4) 0.0550(10) Uani 1 1 d . . .
H10A H 0.9170 0.3735 0.1226 0.066 Uiso 1 1 calc R . .
H10B H 1.0371 0.4398 0.2416 0.066 Uiso 1 1 calc R . .
C11 C 0.8754(3) 0.4706(3) 0.2427(3) 0.0482(9) Uani 1 1 d . . .
H11A H 0.9219 0.5130 0.3245 0.058 Uiso 1 1 calc R . .
H11B H 0.8818 0.5330 0.2084 0.058 Uiso 1 1 calc R . .
C12 C 0.6683(4) 0.4840(3) 0.2293(3) 0.0475(9) Uani 1 1 d . . .
H12A H 0.6788 0.5328 0.1821 0.057 Uiso 1 1 calc R . .
H12B H 0.7136 0.5406 0.3078 0.057 Uiso 1 1 calc R . .
C13 C 0.5227(4) 0.4223(3) 0.2012(3) 0.0422(8) Uani 1 1 d . . .
C14 C 0.4325(4) 0.4574(3) 0.1338(3) 0.0481(9) Uani 1 1 d . . .
H14 H 0.4615 0.5106 0.0985 0.058 Uiso 1 1 calc R . .
C15 C 0.3008(4) 0.4154(4) 0.1178(3) 0.0502(9) Uani 1 1 d . . .
C16 C 0.2601(3) 0.3365(3) 0.1710(3) 0.0455(8) Uani 1 1 d . . .
H16 H 0.1730 0.3099 0.1633 0.055 Uiso 1 1 calc R . .
C17 C 0.3450(3) 0.2953(3) 0.2358(3) 0.0375(7) Uani 1 1 d . . .
C18 C 0.4763(3) 0.3380(3) 0.2496(3) 0.0362(7) Uani 1 1 d . . .
C19 C 0.2046(5) 0.4560(5) 0.0445(4) 0.0715(13) Uani 1 1 d . . .
H19A H 0.2499 0.5099 0.0141 0.107 Uiso 1 1 calc R . .
H19B H 0.1710 0.4992 0.0900 0.107 Uiso 1 1 calc R . .
H19C H 0.1325 0.3845 -0.0167 0.107 Uiso 1 1 calc R . .
C20 C 0.2949(3) 0.2031(3) 0.2864(3) 0.0426(8) Uani 1 1 d . . .
H20A H 0.2036 0.1882 0.2722 0.051 Uiso 1 1 calc R . .
H20B H 0.2963 0.1253 0.2486 0.051 Uiso 1 1 calc R . .
C21 C 0.3093(3) 0.1540(3) 0.4555(3) 0.0459(8) Uani 1 1 d . . .
H21A H 0.3187 0.0774 0.4277 0.055 Uiso 1 1 calc R . .
H21B H 0.2155 0.1356 0.4270 0.055 Uiso 1 1 calc R . .
C22 C 0.3690(4) 0.2025(4) 0.5844(3) 0.0508(9) Uani 1 1 d . . .
H22A H 0.3275 0.2547 0.6099 0.061 Uiso 1 1 calc R . .
H22B H 0.3461 0.1325 0.6083 0.061 Uiso 1 1 calc R . .
C23 C 0.5167(4) 0.2751(4) 0.6440(3) 0.0454(8) Uani 1 1 d . . .
H23A H 0.5377 0.3600 0.6482 0.054 Uiso 1 1 calc R . .
H23B H 0.5474 0.2762 0.7211 0.054 Uiso 1 1 calc R . .
C24 C 0.7309(3) 0.2787(3) 0.6586(3) 0.0425(8) Uani 1 1 d . . .
H24A H 0.7434 0.2687 0.7309 0.051 Uiso 1 1 calc R . .
H24B H 0.7644 0.3668 0.6732 0.051 Uiso 1 1 calc R . .
C25 C 0.2371(4) -0.0513(4) 0.0514(3) 0.0530(10) Uani 1 1 d . . .
C26 C 0.1125(3) -0.0261(3) 0.0234(3) 0.0434(8) Uani 1 1 d . . .
C27 C 0.0165(4) -0.0772(4) 0.0589(4) 0.0575(10) Uani 1 1 d . . .
H27 H 0.0266 -0.1295 0.0988 0.069 Uiso 1 1 calc R . .
C28 C 0.0947(4) 0.0512(4) -0.0354(4) 0.0569(10) Uani 1 1 d . . .
H28 H 0.1585 0.0864 -0.0597 0.068 Uiso 1 1 calc R . .
C29 C 0.5230(6) 0.7878(5) 0.0872(5) 0.0945(17) Uani 1 1 d . . .
H29A H 0.5517 0.7223 0.0707 0.142 Uiso 1 1 calc R . .
H29B H 0.5563 0.8275 0.1680 0.142 Uiso 1 1 calc R . .
H29C H 0.5560 0.8472 0.0557 0.142 Uiso 1 1 calc R . .
C100 C 0.7717(3) 0.5402(3) 0.5311(3) 0.0293(6) Uani 1 1 d . . .
O6 O 0.8452(3) 0.4885(3) 0.5153(3) 0.0709(9) Uani 1 1 d . . .
O5 O 0.6725(3) 0.4838(3) 0.5432(3) 0.0683(8) Uani 1 1 d . . .
O7 O 0.7994(3) 0.6445(3) 0.5343(3) 0.0835(11) Uani 1 1 d . . .
N1 N 0.8905(3) 0.2764(3) 0.3256(3) 0.0425(7) Uani 1 1 d . . .
H1X H 0.976(4) 0.341(4) 0.374(4) 0.064 Uiso 1 1 d . . .
N2 N 0.7338(3) 0.3975(3) 0.2131(3) 0.0400(6) Uani 1 1 d . . .
H2A H 0.692(4) 0.352(4) 0.132(4) 0.060 Uiso 1 1 d . . .
N3 N 0.5878(3) 0.2221(3) 0.5850(2) 0.0378(6) Uani 1 1 d . . .
H3A H 0.563(4) 0.147(4) 0.573(3) 0.057 Uiso 1 1 d . . .
N4 N 0.3739(3) 0.2444(3) 0.4109(2) 0.0360(6) Uani 1 1 d . . .
H4A H 0.370(4) 0.315(4) 0.445(3) 0.054 Uiso 1 1 d . . .
O2W O 0.5896(3) 0.0971(3) 0.1478(2) 0.0597(7) Uani 1 1 d D . .
H2WB H 0.6693(15) 0.117(3) 0.159(3) 0.090 Uiso 1 1 d D . .
H2WA H 0.5542(19) 0.141(2) 0.160(3) 0.090 Uiso 1 1 d D . .
O4 O 0.3174(3) -0.0017(3) 0.0150(3) 0.0699(8) Uani 1 1 d D . .
H4 H 0.3809 -0.0202 0.0338 0.105 Uiso 1 1 calc RD . .
O8 O 0.3789(3) 0.7366(3) 0.0373(3) 0.0752(9) Uani 1 1 d . . .
H8 H 0.340(5) 0.794(5) 0.072(5) 0.113 Uiso 1 1 d . . .
O1 O 0.7011(2) 0.2185(2) 0.42195(19) 0.0365(5) Uani 1 1 d . . .
O2 O 0.5588(2) 0.2976(2) 0.3116(2) 0.0396(5) Uani 1 1 d . . .
O3 O 0.2502(3) -0.1183(3) 0.1088(3) 0.0664(8) Uani 1 1 d . . .
O1W O 0.4605(3) -0.0109(3) 0.3244(2) 0.0600(7) Uani 1 1 d D . .
H1WA H 0.403(3) -0.056(4) 0.258(2) 0.090 Uiso 1 1 d D . .
H1WB H 0.528(3) 0.044(3) 0.332(4) 0.090 Uiso 1 1 d D . .

loop_
_atom_site_aniso_label
_atom_site_aniso_U_11
_atom_site_aniso_U_22
_atom_site_aniso_U_33
_atom_site_aniso_U_23
_atom_site_aniso_U_13
_atom_site_aniso_U_12
Cu1 0.0317(2) 0.0464(2) 0.0354(2) 0.01510(18) 0.01886(17) 0.01841(18)
Cu2 0.0370(2) 0.0461(2) 0.0449(3) 0.02101(19) 0.02548(19) 0.02093(19)
C1 0.063(3) 0.105(4) 0.081(3) 0.057(3) 0.037(3) 0.055(3)
C2 0.042(2) 0.056(2) 0.066(3) 0.037(2) 0.0248(19) 0.0271(18)
C3 0.045(2) 0.052(2) 0.047(2) 0.0256(17) 0.0187(17) 0.0202(17)
C4 0.0341(17) 0.0370(17) 0.0454(19) 0.0177(15) 0.0188(15) 0.0149(14)
C5 0.0285(15) 0.0326(16) 0.0398(18) 0.0139(14) 0.0146(14) 0.0121(13)
C6 0.0355(17) 0.0425(18) 0.049(2) 0.0193(16) 0.0223(16) 0.0192(15)
C7 0.0427(19) 0.051(2) 0.065(2) 0.0305(19) 0.0312(18) 0.0281(17)
C8 0.045(2) 0.056(2) 0.055(2) 0.0192(18) 0.0287(18) 0.0297(18)
C9 0.044(2) 0.063(2) 0.050(2) 0.0140(19) 0.0281(18) 0.0166(18)
C10 0.039(2) 0.071(3) 0.055(2) 0.025(2) 0.0261(18) 0.0149(19)
C11 0.0395(19) 0.050(2) 0.047(2) 0.0197(17) 0.0182(17) 0.0073(16)
C12 0.053(2) 0.0433(19) 0.055(2) 0.0231(17) 0.0291(19) 0.0200(17)
C13 0.049(2) 0.0426(18) 0.0408(19) 0.0145(15) 0.0226(16) 0.0229(16)
C14 0.061(2) 0.049(2) 0.045(2) 0.0214(17) 0.0258(19) 0.0297(19)
C15 0.058(2) 0.059(2) 0.040(2) 0.0192(18) 0.0174(18) 0.034(2)
C16 0.0391(19) 0.057(2) 0.0388(19) 0.0113(17) 0.0140(16) 0.0243(17)
C17 0.0385(18) 0.0421(18) 0.0308(16) 0.0080(14) 0.0138(14) 0.0199(15)
C18 0.0396(18) 0.0415(17) 0.0325(16) 0.0109(14) 0.0172(14) 0.0223(15)
C19 0.070(3) 0.093(3) 0.070(3) 0.046(3) 0.024(2) 0.049(3)
C20 0.0322(17) 0.0462(19) 0.0426(19) 0.0108(16) 0.0131(15) 0.0140(15)
C21 0.0358(18) 0.047(2) 0.063(2) 0.0238(18) 0.0270(17) 0.0172(16)
C22 0.048(2) 0.075(3) 0.055(2) 0.036(2) 0.0330(19) 0.036(2)
C23 0.053(2) 0.060(2) 0.0425(19) 0.0217(17) 0.0320(17) 0.0324(19)
C24 0.0406(19) 0.048(2) 0.0362(18) 0.0131(15) 0.0158(15) 0.0169(16)
C25 0.040(2) 0.063(2) 0.039(2) -0.0004(18) 0.0117(17) 0.0185(19)
C26 0.0341(18) 0.057(2) 0.0298(17) 0.0062(15) 0.0120(14) 0.0160(16)
C27 0.049(2) 0.077(3) 0.061(3) 0.037(2) 0.028(2) 0.028(2)
C28 0.042(2) 0.083(3) 0.057(2) 0.035(2) 0.0280(19) 0.026(2)
C29 0.123(5) 0.079(4) 0.078(4) 0.030(3) 0.035(4) 0.043(4)
C100 0.0275(15) 0.0249(14) 0.0327(16) 0.0048(12) 0.0136(13) 0.0103(12)
O6 0.0529(17) 0.0477(16) 0.097(2) 0.0085(16) 0.0240(17) 0.0225(14)
O5 0.0672(19) 0.0560(17) 0.073(2) 0.0079(15) 0.0380(16) 0.0162(15)
O7 0.088(2) 0.062(2) 0.135(3) 0.043(2) 0.070(2) 0.0433(18)
N1 0.0396(16) 0.0490(17) 0.0441(17) 0.0174(14) 0.0231(14) 0.0183(14)
N2 0.0360(15) 0.0455(16) 0.0386(15) 0.0154(13) 0.0190(13) 0.0131(13)
N3 0.0370(15) 0.0397(15) 0.0423(16) 0.0144(13) 0.0220(13) 0.0175(13)
N4 0.0321(14) 0.0400(15) 0.0387(15) 0.0123(12) 0.0195(12) 0.0148(12)
O2W 0.0461(15) 0.0645(18) 0.0527(16) 0.0015(14) 0.0183(14) 0.0201(14)
O4 0.0434(16) 0.095(2) 0.076(2) 0.0255(18) 0.0291(15) 0.0333(16)
O8 0.077(2) 0.075(2) 0.065(2) 0.0123(17) 0.0258(18) 0.0332(18)
O1 0.0334(12) 0.0473(13) 0.0373(12) 0.0170(10) 0.0192(10) 0.0214(10)
O2 0.0366(12) 0.0555(14) 0.0437(13) 0.0267(11) 0.0241(11) 0.0261(11)
O3 0.0573(18) 0.078(2) 0.068(2) 0.0298(17) 0.0197(15) 0.0357(16)
O1W 0.0526(18) 0.0551(18) 0.0582(18) 0.0169(14) 0.0184(14) 0.0120(13)

loop_
_atom_type_symbol
_atom_type_description
_atom_type_scat_dispersion_real
_atom_type_scat_dispersion_imag
_atom_type_scat_source
C C 0.0033 0.0016 'International Tables Vol C Tables 4.2.6.8 and 6.1.1.4'
H H 0.0000 0.0000 'International Tables Vol C Tables 4.2.6.8 and 6.1.1.4'
N N 0.0061 0.0033 'International Tables Vol C Tables 4.2.6.8 and 6.1.1.4'
O O 0.0106 0.0060 'International Tables Vol C Tables 4.2.6.8 and 6.1.1.4'
Cu Cu 0.3201 1.2651 'International Tables Vol C Tables 4.2.6.8 and 6.1.1.4'

loop_
_geom_angle_atom_site_label_1
_geom_angle_atom_site_label_2
_geom_angle_atom_site_label_3
_geom_angle
_geom_angle_site_symmetry_1
_geom_angle_site_symmetry_3
_geom_angle_publ_flag
O2 Cu1 O1 77.83(9) . . ?
O2 Cu1 N3 169.81(10) . . ?
O1 Cu1 N3 93.85(10) . . ?
O2 Cu1 N4 93.61(10) . . ?
O1 Cu1 N4 160.48(11) . . ?
N3 Cu1 N4 96.08(11) . . ?
O2 Cu1 Cu2 38.43(6) . . ?
O1 Cu1 Cu2 40.24(7) . . ?
N3 Cu1 Cu2 132.21(8) . . ?
N4 Cu1 Cu2 131.62(8) . . ?
O2 Cu2 O1 77.16(9) . . ?
O2 Cu2 N1 169.91(11) . . ?
O1 Cu2 N1 92.83(10) . . ?
O2 Cu2 N2 94.33(10) . . ?
O1 Cu2 N2 166.75(11) . . ?
N1 Cu2 N2 95.30(12) . . ?
O2 Cu2 O2W 88.77(10) . . ?
O1 Cu2 O2W 94.35(11) . . ?
N1 Cu2 O2W 93.26(11) . . ?
N2 Cu2 O2W 95.63(12) . . ?
O2 Cu2 Cu1 38.54(7) . . ?
O1 Cu2 Cu1 39.46(6) . . ?
N1 Cu2 Cu1 131.39(9) . . ?
N2 Cu2 Cu1 129.93(8) . . ?
O2W Cu2 Cu1 98.14(7) . . ?
C2 C1 H1A 109.5 . . ?
C2 C1 H1B 109.5 . . ?
H1A C1 H1B 109.5 . . ?
C2 C1 H1C 109.5 . . ?
H1A C1 H1C 109.5 . . ?
H1B C1 H1C 109.5 . . ?
C7 C2 C3 118.2(3) . . ?
C7 C2 C1 121.3(3) . . ?
C3 C2 C1 120.5(4) . . ?
C2 C3 C4 121.9(3) . . ?
C2 C3 H3 119.0 . . ?
C4 C3 H3 119.0 . . ?
C5 C4 C3 119.0(3) . . ?
C5 C4 C24 122.9(3) . . ?
C3 C4 C24 117.8(3) . . ?
O1 C5 C4 122.1(3) . . ?
O1 C5 C6 118.4(3) . . ?
C4 C5 C6 119.5(3) . . ?
C7 C6 C5 119.4(3) . . ?
C7 C6 C8 120.5(3) . . ?
C5 C6 C8 120.1(3) . . ?
C2 C7 C6 122.1(3) . . ?
C2 C7 H7 119.0 . . ?
C6 C7 H7 119.0 . . ?
C6 C8 N1 111.2(3) . . ?
C6 C8 H8A 109.4 . . ?
N1 C8 H8A 109.4 . . ?
C6 C8 H8B 109.4 . . ?
N1 C8 H8B 109.4 . . ?
H8A C8 H8B 108.0 . . ?
N1 C9 C10 113.4(3) . . ?
N1 C9 H9A 108.9 . . ?
C10 C9 H9A 108.9 . . ?
N1 C9 H9B 108.9 . . ?
C10 C9 H9B 108.9 . . ?
H9A C9 H9B 107.7 . . ?
C9 C10 C11 116.8(3) . . ?
C9 C10 H10A 108.1 . . ?
C11 C10 H10A 108.1 . . ?
C9 C10 H10B 108.1 . . ?
C11 C10 H10B 108.1 . . ?
H10A C10 H10B 107.3 . . ?
N2 C11 C10 112.7(3) . . ?
N2 C11 H11A 109.1 . . ?
C10 C11 H11A 109.1 . . ?
N2 C11 H11B 109.1 . . ?
C10 C11 H11B 109.1 . . ?
H11A C11 H11B 107.8 . . ?
N2 C12 C13 114.9(3) . . ?
N2 C12 H12A 108.5 . . ?
C13 C12 H12A 108.5 . . ?
N2 C12 H12B 108.5 . . ?
C13 C12 H12B 108.5 . . ?
H12A C12 H12B 107.5 . . ?
C14 C13 C18 118.3(3) . . ?
C14 C13 C12 120.0(3) . . ?
C18 C13 C12 121.4(3) . . ?
C15 C14 C13 122.1(3) . . ?
C15 C14 H14 118.9 . . ?
C13 C14 H14 118.9 . . ?
C16 C15 C14 117.8(3) . . ?
C16 C15 C19 121.1(4) . . ?
C14 C15 C19 121.1(4) . . ?
C15 C16 C17 122.2(3) . . ?
C15 C16 H16 118.9 . . ?
C17 C16 H16 118.9 . . ?
C16 C17 C18 118.7(3) . . ?
C16 C17 C20 120.7(3) . . ?
C18 C17 C20 120.5(3) . . ?
O2 C18 C17 119.0(3) . . ?
O2 C18 C13 120.3(3) . . ?
C17 C18 C13 120.7(3) . . ?
C15 C19 H19A 109.5 . . ?
C15 C19 H19B 109.5 . . ?
H19A C19 H19B 109.5 . . ?
C15 C19 H19C 109.5 . . ?
H19A C19 H19C 109.5 . . ?
H19B C19 H19C 109.5 . . ?
N4 C20 C17 113.3(3) . . ?
N4 C20 H20A 108.9 . . ?
C17 C20 H20A 108.9 . . ?
N4 C20 H20B 108.9 . . ?
C17 C20 H20B 108.9 . . ?
H20A C20 H20B 107.7 . . ?
N4 C21 C22 112.1(3) . . ?
N4 C21 H21A 109.2 . . ?
C22 C21 H21A 109.2 . . ?
N4 C21 H21B 109.2 . . ?
C22 C21 H21B 109.2 . . ?
H21A C21 H21B 107.9 . . ?
C23 C22 C21 116.5(3) . . ?
C23 C22 H22A 108.2 . . ?
C21 C22 H22A 108.2 . . ?
C23 C22 H22B 108.2 . . ?
C21 C22 H22B 108.2 . . ?
H22A C22 H22B 107.3 . . ?
N3 C23 C22 112.3(3) . . ?
N3 C23 H23A 109.1 . . ?
C22 C23 H23A 109.1 . . ?
N3 C23 H23B 109.1 . . ?
C22 C23 H23B 109.1 . . ?
H23A C23 H23B 107.9 . . ?
N3 C24 C4 114.9(3) . . ?
N3 C24 H24A 108.6 . . ?
C4 C24 H24A 108.6 . . ?
N3 C24 H24B 108.6 . . ?
C4 C24 H24B 108.6 . . ?
H24A C24 H24B 107.5 . . ?
O4 C25 O3 126.1(4) . . ?
O4 C25 C26 116.1(4) . . ?
O3 C25 C26 117.7(4) . . ?
C28 C26 C27 118.4(3) . . ?
C28 C26 C25 120.6(3) . . ?
C27 C26 C25 121.0(4) . . ?
C26 C27 C28 120.4(4) . 2 ?
C26 C27 H27 119.8 . . ?
C28 C27 H27 119.8 2 . ?
C26 C28 C27 121.2(3) . 2 ?
C26 C28 H28 119.4 . . ?
C27 C28 H28 119.4 2 . ?
O8 C29 H29A 109.5 . . ?
O8 C29 H29B 109.5 . . ?
H29A C29 H29B 109.5 . . ?
O8 C29 H29C 109.5 . . ?
H29A C29 H29C 109.5 . . ?
H29B C29 H29C 109.5 . . ?
O7 C100 O5 121.2(3) . . ?
O7 C100 O6 118.9(3) . . ?
O5 C100 O6 119.9(3) . . ?
C9 N1 C8 110.6(3) . . ?
C9 N1 Cu2 110.5(2) . . ?
C8 N1 Cu2 108.1(2) . . ?
C9 N1 H1X 93(2) . . ?
C8 N1 H1X 109(2) . . ?
Cu2 N1 H1X 124(2) . . ?
C11 N2 C12 108.9(3) . . ?
C11 N2 Cu2 109.5(2) . . ?
C12 N2 Cu2 112.6(2) . . ?
C11 N2 H2A 107(2) . . ?
C12 N2 H2A 104(2) . . ?
Cu2 N2 H2A 115(2) . . ?
C24 N3 C23 110.1(3) . . ?
C24 N3 Cu1 110.1(2) . . ?
C23 N3 Cu1 108.9(2) . . ?
C24 N3 H3A 106(3) . . ?
C23 N3 H3A 110(3) . . ?
Cu1 N3 H3A 112(3) . . ?
C21 N4 C20 109.5(3) . . ?
C21 N4 Cu1 109.0(2) . . ?
C20 N4 Cu1 110.03(19) . . ?
C21 N4 H4A 105(2) . . ?
C20 N4 H4A 108(2) . . ?
Cu1 N4 H4A 115(2) . . ?
Cu2 O2W H2WB 72(2) . . ?
Cu2 O2W H2WA 62.5(16) . . ?
H2WB O2W H2WA 128(3) . . ?
C25 O4 H4 109.5 . . ?
C29 O8 H8 114(3) . . ?
C5 O1 Cu1 127.48(19) . . ?
C5 O1 Cu2 125.14(19) . . ?
Cu1 O1 Cu2 100.29(10) . . ?
C18 O2 Cu2 128.9(2) . . ?
C18 O2 Cu1 127.49(19) . . ?
Cu2 O2 Cu1 103.03(10) . . ?
H1WA O1W H1WB 119(3) . . ?

loop_
_geom_bond_atom_site_label_1
_geom_bond_atom_site_label_2
_geom_bond_distance
_geom_bond_site_symmetry_2
_geom_bond_publ_flag
Cu1 O2 1.930(2) . ?
Cu1 O1 1.950(2) . ?
Cu1 N3 1.984(3) . ?
Cu1 N4 1.990(3) . ?
Cu1 Cu2 3.0182(10) . ?
Cu2 O2 1.926(2) . ?
Cu2 O1 1.982(2) . ?
Cu2 N1 1.991(3) . ?
Cu2 N2 2.000(3) . ?
Cu2 O2W 2.421(3) . ?
C1 C2 1.525(5) . ?
C1 H1A 0.9600 . ?
C1 H1B 0.9600 . ?
C1 H1C 0.9600 . ?
C2 C7 1.373(5) . ?
C2 C3 1.384(5) . ?
C3 C4 1.400(5) . ?
C3 H3 0.9300 . ?
C4 C5 1.396(5) . ?
C4 C24 1.511(4) . ?
C5 O1 1.352(4) . ?
C5 C6 1.403(4) . ?
C6 C7 1.391(5) . ?
C6 C8 1.496(5) . ?
C7 H7 0.9300 . ?
C8 N1 1.502(5) . ?
C8 H8A 0.9700 . ?
C8 H8B 0.9700 . ?
C9 N1 1.477(4) . ?
C9 C10 1.489(5) . ?
C9 H9A 0.9700 . ?
C9 H9B 0.9700 . ?
C10 C11 1.511(5) . ?
C10 H10A 0.9700 . ?
C10 H10B 0.9700 . ?
C11 N2 1.486(4) . ?
C11 H11A 0.9700 . ?
C11 H11B 0.9700 . ?
C12 N2 1.491(4) . ?
C12 C13 1.510(5) . ?
C12 H12A 0.9700 . ?
C12 H12B 0.9700 . ?
C13 C14 1.397(5) . ?
C13 C18 1.399(5) . ?
C14 C15 1.389(5) . ?
C14 H14 0.9300 . ?
C15 C16 1.380(5) . ?
C15 C19 1.526(5) . ?
C16 C17 1.393(5) . ?
C16 H16 0.9300 . ?
C17 C18 1.393(4) . ?
C17 C20 1.504(5) . ?
C18 O2 1.351(4) . ?
C19 H19A 0.9600 . ?
C19 H19B 0.9600 . ?
C19 H19C 0.9600 . ?
C20 N4 1.489(4) . ?
C20 H20A 0.9700 . ?
C20 H20B 0.9700 . ?
C21 N4 1.489(4) . ?
C21 C22 1.518(5) . ?
C21 H21A 0.9700 . ?
C21 H21B 0.9700 . ?
C22 C23 1.505(5) . ?
C22 H22A 0.9700 . ?
C22 H22B 0.9700 . ?
C23 N3 1.489(4) . ?
C23 H23A 0.9700 . ?
C23 H23B 0.9700 . ?
C24 N3 1.476(4) . ?
C24 H24A 0.9700 . ?
C24 H24B 0.9700 . ?
C25 O4 1.248(5) . ?
C25 O3 1.251(5) . ?
C25 C26 1.525(5) . ?
C26 C28 1.380(5) . ?
C26 C27 1.383(5) . ?
C27 C28 1.385(5) 2 ?
C27 H27 0.9300 . ?
C28 C27 1.385(5) 2 ?
C28 H28 0.9300 . ?
C29 O8 1.457(6) . ?
C29 H29A 0.9600 . ?
C29 H29B 0.9600 . ?
C29 H29C 0.9600 . ?
C100 O7 1.198(4) . ?
C100 O5 1.233(4) . ?
C100 O6 1.245(4) . ?
N1 H1X 0.95(4) . ?
N2 H2A 0.96(4) . ?
N3 H3A 0.83(4) . ?
N4 H4A 0.90(4) . ?
O2W H2WB 0.839(14) . ?
O2W H2WA 0.792(17) . ?
O4 H4 0.8200 . ?
O8 H8 1.05(6) . ?
O1W H1WA 0.842(18) . ?
O1W H1WB 0.822(18) . ?

loop_
_geom_hbond_atom_site_label_D
_geom_hbond_atom_site_label_H
_geom_hbond_atom_site_label_A
_geom_hbond_distance_DH
_geom_hbond_distance_HA
_geom_hbond_distance_DA
_geom_hbond_angle_DHA
_geom_hbond_site_symmetry_A
N2 H2A O8 0.96(4) 2.02(4) 2.983(5) 175(3) 2_665
N4 H4A O7 0.90(4) 2.26(4) 2.926(4) 131(3) 2_666
N2 H2A O8 0.96(4) 2.02(4) 2.983(5) 175(3) 2_665
O8 H8 O3 1.05(6) 1.79(6) 2.826(4) 170(5) 1_565
N3 H3A O1W 0.83(4) 3.04(4) 3.447(4) 113(3) .
O2W H2WA O2 0.792(17) 2.40(3) 3.061(4) 142(3) .
O4 H4 O2W 0.82 2.19 2.793(4) 130.0 .

loop_
_geom_torsion_atom_site_label_1
_geom_torsion_atom_site_label_2
_geom_torsion_atom_site_label_3
_geom_torsion_atom_site_label_4
_geom_torsion
_geom_torsion_site_symmetry_1
_geom_torsion_site_symmetry_2
_geom_torsion_site_symmetry_3
_geom_torsion_site_symmetry_4
_geom_torsion_publ_flag
O1 Cu1 Cu2 O2 164.57(15) . . . . ?
N3 Cu1 Cu2 O2 -174.08(16) . . . . ?
N4 Cu1 Cu2 O2 10.17(16) . . . . ?
O2 Cu1 Cu2 O1 -164.57(15) . . . . ?
N3 Cu1 Cu2 O1 21.35(15) . . . . ?
N4 Cu1 Cu2 O1 -154.40(15) . . . . ?
O2 Cu1 Cu2 N1 -179.31(17) . . . . ?
O1 Cu1 Cu2 N1 -14.74(16) . . . . ?
N3 Cu1 Cu2 N1 6.62(17) . . . . ?
N4 Cu1 Cu2 N1 -169.13(16) . . . . ?
O2 Cu1 Cu2 N2 26.79(16) . . . . ?
O1 Cu1 Cu2 N2 -168.64(15) . . . . ?
N3 Cu1 Cu2 N2 -147.29(16) . . . . ?
N4 Cu1 Cu2 N2 36.96(16) . . . . ?
O2 Cu1 Cu2 O2W -77.62(14) . . . . ?
O1 Cu1 Cu2 O2W 86.95(13) . . . . ?
N3 Cu1 Cu2 O2W 108.30(14) . . . . ?
N4 Cu1 Cu2 O2W -67.45(14) . . . . ?
C7 C2 C3 C4 -0.2(6) . . . . ?
C1 C2 C3 C4 178.1(4) . . . . ?
C2 C3 C4 C5 2.1(5) . . . . ?
C2 C3 C4 C24 -171.4(3) . . . . ?
C3 C4 C5 O1 178.1(3) . . . . ?
C24 C4 C5 O1 -8.7(5) . . . . ?
C3 C4 C5 C6 -2.8(5) . . . . ?
C24 C4 C5 C6 170.4(3) . . . . ?
O1 C5 C6 C7 -179.3(3) . . . . ?
C4 C5 C6 C7 1.6(5) . . . . ?
O1 C5 C6 C8 2.3(5) . . . . ?
C4 C5 C6 C8 -176.8(3) . . . . ?
C3 C2 C7 C6 -1.1(6) . . . . ?
C1 C2 C7 C6 -179.4(4) . . . . ?
C5 C6 C7 C2 0.4(5) . . . . ?
C8 C6 C7 C2 178.7(4) . . . . ?
C7 C6 C8 N1 -120.7(3) . . . . ?
C5 C6 C8 N1 57.6(4) . . . . ?
N1 C9 C10 C11 -32.7(5) . . . . ?
C9 C10 C11 N2 -43.4(5) . . . . ?
N2 C12 C13 C14 -132.8(3) . . . . ?
N2 C12 C13 C18 53.2(5) . . . . ?
C18 C13 C14 C15 2.8(5) . . . . ?
C12 C13 C14 C15 -171.4(3) . . . . ?
C13 C14 C15 C16 -0.1(5) . . . . ?
C13 C14 C15 C19 179.5(4) . . . . ?
C14 C15 C16 C17 -2.2(5) . . . . ?
C19 C15 C16 C17 178.2(4) . . . . ?
C15 C16 C17 C18 1.7(5) . . . . ?
C15 C16 C17 C20 -176.1(3) . . . . ?
C16 C17 C18 O2 -179.5(3) . . . . ?
C20 C17 C18 O2 -1.7(5) . . . . ?
C16 C17 C18 C13 1.2(5) . . . . ?
C20 C17 C18 C13 179.0(3) . . . . ?
C14 C13 C18 O2 177.3(3) . . . . ?
C12 C13 C18 O2 -8.5(5) . . . . ?
C14 C13 C18 C17 -3.3(5) . . . . ?
C12 C13 C18 C17 170.8(3) . . . . ?
C16 C17 C20 N4 -127.1(3) . . . . ?
C18 C17 C20 N4 55.2(4) . . . . ?
N4 C21 C22 C23 -38.8(4) . . . . ?
C21 C22 C23 N3 -38.9(4) . . . . ?
C5 C4 C24 N3 47.1(4) . . . . ?
C3 C4 C24 N3 -139.7(3) . . . . ?
O4 C25 C26 C28 -2.2(5) . . . . ?
O3 C25 C26 C28 177.3(4) . . . . ?
O4 C25 C26 C27 179.5(4) . . . . ?
O3 C25 C26 C27 -1.0(5) . . . . ?
C28 C26 C27 C28 0.1(7) . . . 2 ?
C25 C26 C27 C28 178.4(4) . . . 2 ?
C27 C26 C28 C27 -0.1(7) . . . 2 ?
C25 C26 C28 C27 -178.4(4) . . . 2 ?
C10 C9 N1 C8 -171.1(3) . . . . ?
C10 C9 N1 Cu2 69.3(3) . . . . ?
C6 C8 N1 C9 166.9(3) . . . . ?
C6 C8 N1 Cu2 -72.1(3) . . . . ?
O2 Cu2 N1 C9 162.6(6) . . . . ?
O1 Cu2 N1 C9 155.8(2) . . . . ?
N2 Cu2 N1 C9 -34.7(3) . . . . ?
O2W Cu2 N1 C9 61.2(2) . . . . ?
Cu1 Cu2 N1 C9 165.07(19) . . . . ?
O2 Cu2 N1 C8 41.5(8) . . . . ?
O1 Cu2 N1 C8 34.6(2) . . . . ?
N2 Cu2 N1 C8 -155.9(2) . . . . ?
O2W Cu2 N1 C8 -59.9(2) . . . . ?
Cu1 Cu2 N1 C8 43.9(3) . . . . ?
C10 C11 N2 C12 -166.5(3) . . . . ?
C10 C11 N2 Cu2 70.0(3) . . . . ?
C13 C12 N2 C11 179.5(3) . . . . ?
C13 C12 N2 Cu2 -58.8(4) . . . . ?
O2 Cu2 N2 C11 148.7(2) . . . . ?
O1 Cu2 N2 C11 99.2(5) . . . . ?
N1 Cu2 N2 C11 -28.3(2) . . . . ?
O2W Cu2 N2 C11 -122.2(2) . . . . ?
Cu1 Cu2 N2 C11 132.30(19) . . . . ?
O2 Cu2 N2 C12 27.3(2) . . . . ?
O1 Cu2 N2 C12 -22.2(6) . . . . ?
N1 Cu2 N2 C12 -149.7(2) . . . . ?
O2W Cu2 N2 C12 116.5(2) . . . . ?
Cu1 Cu2 N2 C12 10.9(3) . . . . ?
C4 C24 N3 C23 176.1(3) . . . . ?
C4 C24 N3 Cu1 -63.9(3) . . . . ?
C22 C23 N3 C24 -167.7(3) . . . . ?
C22 C23 N3 Cu1 71.5(3) . . . . ?
O2 Cu1 N3 C24 8.5(7) . . . . ?
O1 Cu1 N3 C24 43.4(2) . . . . ?
N4 Cu1 N3 C24 -153.4(2) . . . . ?
Cu2 Cu1 N3 C24 29.8(3) . . . . ?
O2 Cu1 N3 C23 129.2(6) . . . . ?
O1 Cu1 N3 C23 164.2(2) . . . . ?
N4 Cu1 N3 C23 -32.7(2) . . . . ?
Cu2 Cu1 N3 C23 150.51(18) . . . . ?
C22 C21 N4 C20 -168.9(3) . . . . ?
C22 C21 N4 Cu1 70.7(3) . . . . ?
C17 C20 N4 C21 174.2(3) . . . . ?
C17 C20 N4 Cu1 -66.0(3) . . . . ?
O2 Cu1 N4 C21 151.2(2) . . . . ?
O1 Cu1 N4 C21 88.3(4) . . . . ?
N3 Cu1 N4 C21 -31.9(2) . . . . ?
Cu2 Cu1 N4 C21 144.92(19) . . . . ?
O2 Cu1 N4 C20 31.2(2) . . . . ?
O1 Cu1 N4 C20 -31.8(4) . . . . ?
N3 Cu1 N4 C20 -152.0(2) . . . . ?
Cu2 Cu1 N4 C20 24.9(3) . . . . ?
C4 C5 O1 Cu1 -3.6(4) . . . . ?
C6 C5 O1 Cu1 177.4(2) . . . . ?
C4 C5 O1 Cu2 141.1(3) . . . . ?
C6 C5 O1 Cu2 -38.0(4) . . . . ?
O2 Cu1 O1 C5 161.0(3) . . . . ?
N3 Cu1 O1 C5 -13.1(3) . . . . ?
N4 Cu1 O1 C5 -133.6(3) . . . . ?
Cu2 Cu1 O1 C5 151.2(3) . . . . ?
O2 Cu1 O1 Cu2 9.74(9) . . . . ?
N3 Cu1 O1 Cu2 -164.32(11) . . . . ?
N4 Cu1 O1 Cu2 75.2(3) . . . . ?
O2 Cu2 O1 C5 -161.9(2) . . . . ?
N1 Cu2 O1 C5 16.8(2) . . . . ?
N2 Cu2 O1 C5 -111.0(5) . . . . ?
O2W Cu2 O1 C5 110.3(2) . . . . ?
Cu1 Cu2 O1 C5 -152.2(3) . . . . ?
O2 Cu2 O1 Cu1 -9.79(10) . . . . ?
N1 Cu2 O1 Cu1 168.98(12) . . . . ?
N2 Cu2 O1 Cu1 41.2(5) . . . . ?
O2W Cu2 O1 Cu1 -97.53(10) . . . . ?
C17 C18 O2 Cu2 157.4(2) . . . . ?
C13 C18 O2 Cu2 -23.3(4) . . . . ?
C17 C18 O2 Cu1 -32.7(4) . . . . ?
C13 C18 O2 Cu1 146.7(3) . . . . ?
O1 Cu2 O2 C18 -178.2(3) . . . . ?
N1 Cu2 O2 C18 174.8(6) . . . . ?
N2 Cu2 O2 C18 12.1(3) . . . . ?
O2W Cu2 O2 C18 -83.4(3) . . . . ?
Cu1 Cu2 O2 C18 171.8(3) . . . . ?
O1 Cu2 O2 Cu1 9.99(10) . . . . ?
N1 Cu2 O2 Cu1 3.0(7) . . . . ?
N2 Cu2 O2 Cu1 -159.72(12) . . . . ?
O2W Cu2 O2 Cu1 104.73(12) . . . . ?
O1 Cu1 O2 C18 177.9(3) . . . . ?
N3 Cu1 O2 C18 -146.4(6) . . . . ?
N4 Cu1 O2 C18 15.6(3) . . . . ?
Cu2 Cu1 O2 C18 -172.0(3) . . . . ?
O1 Cu1 O2 Cu2 -10.13(10) . . . . ?
N3 Cu1 O2 Cu2 25.6(7) . . . . ?
N4 Cu1 O2 Cu2 -172.40(12) . . . . ?
